data_9011806
loop_
_publ_author_name
'Pasero, M.'
'Vacchiano, D.'

_publ_section_title
;
 Crystal structure and revision of the chemical formula of georgiadesite,
 Pb4(AsO3)Cl4(OH)
;
_journal_name_full 'Mineralogical Magazine'
_journal_page_first 879
_journal_page_last 884
_journal_paper_doi 10.1180/002646100549869
_journal_volume 64
_journal_year 2000
_chemical_compound_source 'Laurion, Attica, Greece'
_chemical_formula_sum 'As Cl4 H O4 Pb4'
_chemical_name_mineral Georgiadesite
_space_group_IT_number 14
_symmetry_space_group_name_Hall '-P 2ybc'
_symmetry_space_group_name_H-M 'P 1 21/c 1'
_cell_angle_alpha 90
_cell_angle_beta 102.57
_cell_angle_gamma 90
_cell_length_a 13.765
_cell_length_b 7.896
_cell_length_c 10.804
_cell_formula_units_Z 4
_cell_volume 1146.124
_database_code_amcsd 0014543
_exptl_crystal_density_diffrn 6.436
_cod_original_formula_sum 'Pb4 As Cl4 O4 H'
_cod_database_code 9011806

loop_
_space_group_symop_operation_xyz
x,y,z
x,1/2-y,1/2+z
-x,1/2+y,1/2-z
-x,-y,-z

loop_
_atom_site_aniso_label
_atom_site_aniso_U_11
_atom_site_aniso_U_22
_atom_site_aniso_U_33
_atom_site_aniso_U_12
_atom_site_aniso_U_13
_atom_site_aniso_U_23
Pb1 0.03200 0.04000 0.03700 0.00100 0.00600 0.00100
Pb2 0.04400 0.04200 0.03400 0.00100 0.00700 0.00700
Pb3 0.03800 0.03900 0.03800 0.00300 0.00700 0.00100
Pb4 0.03400 0.04200 0.04100 0.00400 0.00500 0.00200
As 0.03600 0.03100 0.03600 0.00700 0.00900 0.00800
Cl1 0.04000 0.04000 0.06000 0.01000 0.01300 0.00000
Cl2 0.04000 0.10000 0.04000 0.01000 0.01000 0.00000
Cl3 0.04000 0.07000 0.05000 0.00000 0.00700 0.01000
Cl4 0.07000 0.07000 0.03000 0.02000 0.01000 0.00000

loop_
_atom_site_label
_atom_site_fract_x
_atom_site_fract_y
_atom_site_fract_z
_atom_site_U_iso_or_equiv
Pb1 0.58530 0.22140 0.86880 ?
Pb2 0.81260 0.09780 0.65020 ?
Pb3 0.05560 0.24220 0.48310 ?
Pb4 0.33460 0.24280 0.55520 ?
As 0.80010 0.04800 0.34590 ?
Cl1 0.21200 0.55600 0.55700 ?
Cl2 1.00300 -0.06000 0.78100 ?
Cl3 0.42000 0.44200 0.84400 ?
Cl4 0.59300 0.09900 1.12900 ?
O1 0.69500 0.06000 0.43600 0.01500
O2 0.90100 0.05500 0.48600 0.03000
O3 0.79200 -0.17300 0.34700 0.03000
O4 0.20000 0.20100 0.39000 0.04000
H 0.19200 0.26700 0.31300 ?

loop_
_cod_related_entry_id
_cod_related_entry_database
_cod_related_entry_code
1 AMCSD 0014543
